data_2238265
loop_
_publ_author_name
'Kannan, Piskala Subburaman'
'Ganeshraja, Ayyakannu Sundaram'
'Rajkumar, Kanniah'
'Anbalagan, Krishnamoorthy'
'SubbiahPandi, Arunachalatheva'

_publ_section_title
;
 <i>trans</i>-Diamminedichloridobis(1<i>H</i>-imidazole-\k<i>N</i>^3^)nickel(II)
;
_journal_coeditor_code SU2612
_journal_issue 7
_journal_name_full 'Acta Crystallographica Section E'
_journal_page_first m410
_journal_paper_doi 10.1107/S1600536813016747
_journal_volume 69
_journal_year 2013
_chemical_formula_iupac '[Ni Cl2 (C3 H4 N2)2 (N H3)2]'
_chemical_formula_moiety 'C6 H14 Cl2 N6 Ni'
_chemical_formula_sum 'C6 H14 Cl2 N6 Ni'
_chemical_formula_weight 299.82
_chemical_name_systematic <i>trans</i>-Diamminedichloridobis(1<i>H</i>-imidazole-\k<i>N</i>^3^)nickel(II)
_space_group_IT_number 61
_symmetry_cell_setting orthorhombic
_symmetry_space_group_name_Hall '-P 2ac 2ab'
_symmetry_space_group_name_H-M 'P b c a'
_atom_sites_solution_hydrogens geom
_atom_sites_solution_primary direct
_atom_sites_solution_secondary difmap
_audit_creation_method SHELXL-97
_cell_angle_alpha 90.00
_cell_angle_beta 90.00
_cell_angle_gamma 90.00
_cell_formula_units_Z 4
_cell_length_a 9.1349(9)
_cell_length_b 7.9451(5)
_cell_length_c 15.6121(13)
_cell_measurement_reflns_used 1338
_cell_measurement_temperature 293(2)
_cell_measurement_theta_max 29.1
_cell_measurement_theta_min 5.2
_cell_volume 1133.09(16)
_computing_cell_refinement '<i>CrysAlis CCD</i> (Oxford  Diffraction, 2009)'
_computing_data_collection '<i>CrysAlis CCD</i> (Oxford  Diffraction, 2009)'
_computing_data_reduction '<i>CrysAlis RED</i> (Oxford  Diffraction, 2009)'
_computing_molecular_graphics
;
<i>ORTEP-3 for Windows</i> (Farrugia, 2012)
and <i>PLATON</i> (Spek, 2009)
;
_computing_publication_material '<i>SHELXL97</i> (Sheldrick, 2008) and <i>PLATON</i> (Spek, 2009)'
_computing_structure_refinement '<i>SHELXL97</i> (Sheldrick, 2008)'
_computing_structure_solution '<i>SHELXS97</i> (Sheldrick, 2008)'
_diffrn_ambient_temperature 293(2)
_diffrn_detector_area_resol_mean 15.9821
_diffrn_measured_fraction_theta_full 0.9862
_diffrn_measured_fraction_theta_max 0.8673
_diffrn_measurement_device_type 'Oxford Diffraction Xcalibur Eos'
_diffrn_measurement_method '\w and \f scan'
_diffrn_radiation_monochromator graphite
_diffrn_radiation_source 'fine-focus sealed tube'
_diffrn_radiation_type MoK\a
_diffrn_radiation_wavelength 0.71073
_diffrn_reflns_av_R_equivalents 0.0173
_diffrn_reflns_av_sigmaI/netI 0.0144
_diffrn_reflns_limit_h_max 12
_diffrn_reflns_limit_h_min -8
_diffrn_reflns_limit_k_max 10
_diffrn_reflns_limit_k_min -10
_diffrn_reflns_limit_l_max 15
_diffrn_reflns_limit_l_min -21
_diffrn_reflns_number 4464
_diffrn_reflns_theta_full 29.15
_diffrn_reflns_theta_max 29.1
_diffrn_reflns_theta_min 5.2
_exptl_absorpt_coefficient_mu 2.161
_exptl_absorpt_correction_T_max 0.421
_exptl_absorpt_correction_T_min 0.369
_exptl_absorpt_correction_type multi-scan
_exptl_absorpt_process_details
;
(<i>CrysAlis PRO</i>; Oxford Diffraction, 2009)
;
_exptl_crystal_colour Green
_exptl_crystal_density_diffrn 1.758
_exptl_crystal_density_method 'not measured'
_exptl_crystal_description block
_exptl_crystal_F_000 616
_exptl_crystal_size_max 0.5
_exptl_crystal_size_mid 0.4
_exptl_crystal_size_min 0.4
_refine_diff_density_max 0.762
_refine_diff_density_min -0.995
_refine_ls_extinction_method none
_refine_ls_goodness_of_fit_ref 1.109
_refine_ls_hydrogen_treatment constr
_refine_ls_matrix_type full
_refine_ls_number_parameters 71
_refine_ls_number_reflns 1338
_refine_ls_number_restraints 0
_refine_ls_restrained_S_all 1.109
_refine_ls_R_factor_all 0.0510
_refine_ls_R_factor_gt 0.0445
_refine_ls_shift/su_max 0.000
_refine_ls_shift/su_mean 0.000
_refine_ls_structure_factor_coef Fsqd
_refine_ls_weighting_details 'calc w=1/[\s^2^(Fo^2^)+(0.0565P)^2^+3.9561P] where P=(Fo^2^+2Fc^2^)/3'
_refine_ls_weighting_scheme calc
_refine_ls_wR_factor_gt 0.1238
_refine_ls_wR_factor_ref 0.1286
_reflns_number_gt 1137
_reflns_number_total 1338
_reflns_threshold_expression I>2sigma(I)
_cod_data_source_file su2612.cif
_cod_data_source_block I
_cod_database_code 2238265
_cod_database_fobs_code 2238265

loop_
_symmetry_equiv_pos_as_xyz
'x, y, z'
'-x+1/2, -y, z+1/2'
'x+1/2, -y+1/2, -z'
'-x, y+1/2, -z+1/2'
'-x, -y, -z'
'x-1/2, y, -z-1/2'
'-x-1/2, y-1/2, z'
'x, -y-1/2, z-1/2'

loop_
_atom_site_type_symbol
_atom_site_label
_atom_site_fract_x
_atom_site_fract_y
_atom_site_fract_z
_atom_site_U_iso_or_equiv
_atom_site_adp_type
_atom_site_calc_flag
_atom_site_refinement_flags
_atom_site_occupancy
_atom_site_symmetry_multiplicity
C C4 0.1725(5) 0.0044(5) 0.3343(3) 0.0331(9) Uani d . 1 1
H H4 0.2329 -0.0824 0.3530 0.040 Uiso calc R 1 1
C C6 0.0749(5) 0.1968(6) 0.2518(3) 0.0369(9) Uani d . 1 1
H H6 0.0539 0.2659 0.2053 0.044 Uiso calc R 1 1
C C7 0.0103(4) 0.1991(5) 0.3298(2) 0.0288(8) Uani d . 1 1
H H7 -0.0643 0.2720 0.3462 0.035 Uiso calc R 1 1
Cl Cl2 -0.25211(9) -0.00290(10) 0.44598(5) 0.0227(2) Uani d . 1 1
N N3 0.0715(3) 0.0774(4) 0.38102(17) 0.0209(6) Uani d . 1 1
N N5 0.1766(4) 0.0725(5) 0.2555(2) 0.0372(8) Uani d . 1 1
H H5 0.2338 0.0425 0.2145 0.045 Uiso calc R 1 1
N N8 -0.0253(3) 0.2503(3) 0.53954(16) 0.0128(5) Uani d . 1 1
H H8A -0.0989 0.2973 0.5109 0.015 Uiso calc R 1 1
H H8B 0.0568 0.3070 0.5292 0.015 Uiso calc R 1 1
H H8C -0.0446 0.2530 0.5954 0.015 Uiso calc R 1 1
Ni Ni1 0.0000 0.0000 0.5000 0.0150(2) Uani d S 1 2

loop_
_atom_site_aniso_label
_atom_site_aniso_U_11
_atom_site_aniso_U_22
_atom_site_aniso_U_33
_atom_site_aniso_U_12
_atom_site_aniso_U_13
_atom_site_aniso_U_23
C4 0.031(2) 0.041(2) 0.0275(19) 0.0049(16) 0.0083(16) 0.0018(15)
C6 0.040(2) 0.050(2) 0.0203(16) -0.0078(19) 0.0006(16) 0.0116(18)
C7 0.0277(19) 0.035(2) 0.0233(17) 0.0025(15) 0.0011(14) 0.0094(15)
Cl2 0.0183(4) 0.0255(4) 0.0242(4) -0.0017(3) -0.0041(3) 0.0038(3)
N3 0.0209(14) 0.0267(14) 0.0152(12) -0.0010(11) 0.0022(11) 0.0021(11)
N5 0.0391(19) 0.052(2) 0.0206(14) -0.0066(17) 0.0140(14) -0.0034(15)
N8 0.0144(11) 0.0118(10) 0.0123(10) 0.0009(9) -0.0010(9) -0.0004(9)
Ni1 0.0151(3) 0.0177(3) 0.0123(3) 0.00026(19) -0.00016(19) 0.00066(19)

loop_
_atom_type_symbol
_atom_type_description
_atom_type_scat_dispersion_real
_atom_type_scat_dispersion_imag
_atom_type_scat_source
C C 0.0033 0.0016 'International Tables Vol C Tables 4.2.6.8 and 6.1.1.4'
H H 0.0000 0.0000 'International Tables Vol C Tables 4.2.6.8 and 6.1.1.4'
Cl Cl 0.1484 0.1585 'International Tables Vol C Tables 4.2.6.8 and 6.1.1.4'
N N 0.0061 0.0033 'International Tables Vol C Tables 4.2.6.8 and 6.1.1.4'
Ni Ni 0.3393 1.1124 'International Tables Vol C Tables 4.2.6.8 and 6.1.1.4'

loop_
_geom_angle_atom_site_label_1
_geom_angle_atom_site_label_2
_geom_angle_atom_site_label_3
_geom_angle_site_symmetry_1
_geom_angle_site_symmetry_3
_geom_angle
N3 C4 N5 . . 110.5(4)
N3 C4 H4 . . 124.7
N5 C4 H4 . . 124.7
C7 C6 N5 . . 105.7(3)
C7 C6 H6 . . 127.1
N5 C6 H6 . . 127.1
C6 C7 N3 . . 109.7(4)
C6 C7 H7 . . 125.2
N3 C7 H7 . . 125.2
C4 N3 C7 . . 105.9(3)
C4 N3 Ni1 . . 126.3(3)
C7 N3 Ni1 . . 127.2(2)
C4 N5 C6 . . 108.2(3)
C4 N5 H5 . . 125.9
C6 N5 H5 . . 125.9
Ni1 N8 H8A . . 109.5
Ni1 N8 H8B . . 109.5
H8A N8 H8B . . 109.5
Ni1 N8 H8C . . 109.5
H8A N8 H8C . . 109.5
H8B N8 H8C . . 109.5
N3 Ni1 N3 5_556 . 180.0
N3 Ni1 N8 5_556 . 89.00(11)
N3 Ni1 N8 . . 91.00(11)
N3 Ni1 N8 5_556 5_556 91.00(11)
N3 Ni1 N8 . 5_556 89.00(11)
N8 Ni1 N8 . 5_556 180.0
N3 Ni1 Cl2 5_556 5_556 89.45(8)
N3 Ni1 Cl2 . 5_556 90.55(8)
N8 Ni1 Cl2 . 5_556 89.62(7)
N8 Ni1 Cl2 5_556 5_556 90.38(7)
N3 Ni1 Cl2 5_556 . 90.55(8)
N3 Ni1 Cl2 . . 89.45(8)
N8 Ni1 Cl2 . . 90.38(7)
N8 Ni1 Cl2 5_556 . 89.62(7)
Cl2 Ni1 Cl2 5_556 . 180.0

loop_
_geom_bond_atom_site_label_1
_geom_bond_atom_site_label_2
_geom_bond_site_symmetry_2
_geom_bond_distance
C4 N3 . 1.312(5)
C4 N5 . 1.345(5)
C4 H4 . 0.9300
C6 C7 . 1.353(6)
C6 N5 . 1.357(6)
C6 H6 . 0.9300
C7 N3 . 1.374(5)
C7 H7 . 0.9300
Cl2 Ni1 . 2.4527(9)
N3 Ni1 . 2.063(3)
N5 H5 . 0.8600
N8 Ni1 . 2.095(2)
N8 H8A . 0.8900
N8 H8B . 0.8900
N8 H8C . 0.8900
Ni1 N3 5_556 2.063(3)
Ni1 N8 5_556 2.095(2)
Ni1 Cl2 5_556 2.4527(9)

loop_
_geom_hbond_atom_site_label_D
_geom_hbond_atom_site_label_H
_geom_hbond_atom_site_label_A
_geom_hbond_site_symmetry_A
_geom_hbond_distance_DH
_geom_hbond_distance_HA
_geom_hbond_distance_DA
_geom_hbond_angle_DHA
_geom_hbond_publ_flag
N5 H5 Cl2 6_656 0.86 2.53 3.268(3) 144 yes
N8 H8A Cl2 7_565 0.89 2.32 3.180(3) 162 yes
N8 H8B Cl2 3_556 0.89 2.37 3.210(3) 157 yes
C4 H4 Cg1 7_545 0.93 2.95 3.772(5) 148 yes

loop_
_geom_torsion_atom_site_label_1
_geom_torsion_atom_site_label_2
_geom_torsion_atom_site_label_3
_geom_torsion_atom_site_label_4
_geom_torsion_site_symmetry_4
_geom_torsion
N5 C6 C7 N3 . -0.1(5)
N5 C4 N3 C7 . -0.9(5)
N5 C4 N3 Ni1 . 170.8(3)
C6 C7 N3 C4 . 0.6(5)
C6 C7 N3 Ni1 . -171.1(3)
N3 C4 N5 C6 . 0.9(5)
C7 C6 N5 C4 . -0.5(5)
C4 N3 Ni1 N3 5_556 126(8)
C7 N3 Ni1 N3 5_556 -64(8)
C4 N3 Ni1 N8 . 143.9(3)
C7 N3 Ni1 N8 . -46.1(3)
C4 N3 Ni1 N8 5_556 -36.1(3)
C7 N3 Ni1 N8 5_556 133.9(3)
C4 N3 Ni1 Cl2 5_556 54.3(3)
C7 N3 Ni1 Cl2 5_556 -135.7(3)
C4 N3 Ni1 Cl2 . -125.7(3)
C7 N3 Ni1 Cl2 . 44.3(3)
